data_2102029
loop_
_publ_author_name
'Steiner, Thomas'
'Mason, Sax A.'

_publ_section_title
;
 Short N^+^---H&#x00B7;&#x00B7;&#x00B7;Ph hydrogen bonds in ammonium
 tetraphenylborate characterized by neutron diffraction
;
_journal_issue 2
_journal_name_full 'Acta Crystallographica Section B'
_journal_page_first 254
_journal_page_last 260
_journal_paper_doi 10.1107/S0108768199012318
_journal_volume 56
_journal_year 2000
_chemical_formula_moiety 'N H4 +,C24 H20 B -'
_chemical_formula_sum 'C24 H24 B N'
_chemical_formula_weight 337.27
_chemical_name_common 'ammonium tetraphenylborate'
_chemical_name_systematic
;
 ammonium tetraphenylborate
;
_space_group_IT_number 121
_symmetry_cell_setting tetragonal
_symmetry_space_group_name_Hall 'I -4 2'
_symmetry_space_group_name_H-M 'I -4 2 m'
_audit_creation_method SHELXL-97
_cell_angle_alpha 90.00
_cell_angle_beta 90.00
_cell_angle_gamma 90.00
_cell_formula_units_Z 2
_cell_length_a 11.1208(8)
_cell_length_b 11.1208(8)
_cell_length_c 8.0033(7)
_cell_measurement_reflns_used 354
_cell_measurement_temperature 20
_cell_measurement_theta_max 44.39
_cell_measurement_theta_min 3.08
_cell_volume 989.79(13)
_computing_structure_refinement 'SHELXL-97 (Sheldrick, 1997)'
_computing_structure_solution 'SHELXS-97 (Sheldrick, 1990)'
_diffrn_ambient_temperature 20
_diffrn_measured_fraction_theta_full 1.000
_diffrn_measured_fraction_theta_max 1.000
_diffrn_measurement_device_type D9
_diffrn_measurement_method 'area detector'
_diffrn_radiation_probe neutron
_diffrn_radiation_source 'ILL high flux neutron reactor'
_diffrn_radiation_type neutron
_diffrn_radiation_wavelength .8469
_diffrn_reflns_av_R_equivalents .0303
_diffrn_reflns_av_sigmaI/netI .0599
_diffrn_reflns_limit_h_max 18
_diffrn_reflns_limit_h_min -10
_diffrn_reflns_limit_k_max 18
_diffrn_reflns_limit_k_min -6
_diffrn_reflns_limit_l_max 13
_diffrn_reflns_limit_l_min 0
_diffrn_reflns_number 1278
_diffrn_reflns_theta_full 45.07
_diffrn_reflns_theta_max 45.07
_diffrn_reflns_theta_min 3.09
_diffrn_standards_decay_% 0
_diffrn_standards_interval_count 50
_diffrn_standards_number 3
_exptl_absorpt_coefficient_mu .064
_exptl_absorpt_correction_T_max .826
_exptl_absorpt_correction_T_min .761
_exptl_absorpt_correction_type gaussian
_exptl_crystal_colour 'colorless transparent'
_exptl_crystal_density_diffrn 1.132
_exptl_crystal_density_method 'not measured'
_exptl_crystal_description block
_exptl_crystal_F_000 360
_exptl_crystal_size_max 1.72
_exptl_crystal_size_mid 1.00
_exptl_crystal_size_min .83
_refine_diff_density_max 1.376
_refine_diff_density_min -1.139
_refine_ls_abs_structure_details 'Flack H D (1983), Acta Cryst. A39, 876-881'
_refine_ls_abs_structure_Flack .0(2)
_refine_ls_extinction_method none
_refine_ls_goodness_of_fit_ref 1.098
_refine_ls_hydrogen_treatment mixed
_refine_ls_matrix_type full
_refine_ls_number_parameters 65
_refine_ls_number_reflns 736
_refine_ls_number_restraints 0
_refine_ls_restrained_S_all 1.098
_refine_ls_R_factor_all .0516
_refine_ls_R_factor_gt .0382
_refine_ls_shift/su_max .000
_refine_ls_shift/su_mean .000
_refine_ls_structure_factor_coef Fsqd
_refine_ls_weighting_details 'calc w=1/[\s^2^(Fo^2^)+5.0563P] where P=(Fo^2^+2Fc^2^)/3'
_refine_ls_weighting_scheme calc
_refine_ls_wR_factor_ref .0659
_reflns_number_gt 639
_reflns_number_total 736
_reflns_threshold_expression >2sigma(I)
_cod_data_source_file ka0046.cif
_cod_data_source_block lt
_cod_depositor_comments
;
The following automatic conversions were performed:
'_exptl_absorpt_correction_type' value 'Gaussian' changed to 'gaussian'
according to '/home/saulius/struct/CIF-dictionaries/cif_core.dic'
dictionary named 'cif_core.dic' version 2.4.1 from 2010-06-29.

Automatic conversion script
Id: cif_fix_enum 1527 2010-12-29 10:47:43Z saulius 

The following automatic conversions were performed:

'_exptl_absorpt_correction_type' value 'Gaussian' changed to
'gaussian' according to
/home/saulius/struct/CIF-dictionaries/cif_core.dic dictionary named
'cif_core.dic' version 2.4.1 from 2010-06-29.

Automatic conversion script
Id: cif_fix_values 1715 2011-07-08 13:25:40Z adriana 
;
_cod_database_code 2102029
_cod_database_fobs_code 2102029

loop_
_symmetry_equiv_pos_as_xyz
'x, y, z'
'-x, -y, z'
'y, -x, -z'
'-y, x, -z'
'-x, y, -z'
'x, -y, -z'
'-y, -x, z'
'y, x, z'
'x+1/2, y+1/2, z+1/2'
'-x+1/2, -y+1/2, z+1/2'
'y+1/2, -x+1/2, -z+1/2'
'-y+1/2, x+1/2, -z+1/2'
'-x+1/2, y+1/2, -z+1/2'
'x+1/2, -y+1/2, -z+1/2'
'-y+1/2, -x+1/2, z+1/2'
'y+1/2, x+1/2, z+1/2'

loop_
_atom_site_label
_atom_site_fract_x
_atom_site_fract_y
_atom_site_fract_z
_atom_site_U_iso_or_equiv
_atom_site_adp_type
_atom_site_calc_flag
_atom_site_refinement_flags
_atom_site_occupancy
_atom_site_type_symbol
B .0000 .0000 .0000 .0034(5) Uani d S 1 B
N .0000 .0000 .5000 .0080(3) Uani d S 1 N
C1 .08200(9) .08200(9) .12672(18) .0048(2) Uani d S 1 C
C2 .04000(9) .19147(9) .19306(14) .00640(16) Uani d . 1 C
C3 .10202(9) .25438(9) .31756(14) .00746(17) Uani d . 1 C
C4 .20961(10) .20961(10) .38113(19) .0079(2) Uani d S 1 C
H2 -.0455(2) .2280(2) .1484(3) .0209(5) Uani d . 1 H
H3 .0649(3) .3379(2) .3653(4) .0239(5) Uani d . 1 H
H4 .2569(3) .2569(3) .4807(5) .0228(7) Uani d S 1 H
H5 .0491(5) .0491(5) .4288(12) .092(4) Uani d S 1 H

loop_
_atom_site_aniso_label
_atom_site_aniso_U_11
_atom_site_aniso_U_22
_atom_site_aniso_U_33
_atom_site_aniso_U_12
_atom_site_aniso_U_13
_atom_site_aniso_U_23
B .0033(7) .0033(7) .0036(12) .000 .000 .000
N .0085(5) .0085(5) .0070(8) .000 .000 .000
C1 .0050(3) .0050(3) .0044(5) .0004(4) -.0008(3) -.0008(3)
C2 .0069(3) .0055(4) .0067(3) .0002(3) -.0007(3) -.0017(4)
C3 .0085(4) .0064(4) .0074(4) .0000(3) -.0003(4) -.0018(3)
C4 .0082(3) .0082(3) .0073(5) -.0010(5) -.0016(4) -.0016(4)
H2 .0149(9) .0235(11) .0243(11) .0074(8) -.0058(9) -.0055(9)
H3 .0270(12) .0175(10) .0274(11) .0062(9) -.0025(11) -.0096(9)
H4 .0233(9) .0233(9) .0217(16) -.0011(13) -.0079(10) -.0079(10)
H5 .104(5) .104(5) .069(5) -.059(6) .029(3) .029(3)

loop_
_atom_type_symbol
_atom_type_description
_atom_type_scat_dispersion_real
_atom_type_scat_dispersion_imag
_atom_type_scat_source
C C .0000 .0000 'International Tables Vol C Tables 4.2.6.8 and 6.1.1.4'
H H .0000 .0000 'International Tables Vol C Tables 4.2.6.8 and 6.1.1.4'
N N .0000 .0000 'International Tables Vol C Tables 4.2.6.8 and 6.1.1.4'
B B .0000 .2130 'International Tables Vol C Tables 4.2.6.8 and 6.1.1.4'

loop_
_geom_angle_atom_site_label_1
_geom_angle_atom_site_label_2
_geom_angle_atom_site_label_3
_geom_angle_site_symmetry_1
_geom_angle_site_symmetry_3
_geom_angle
C1 B C1 4 3 103.64(10)
C1 B C1 4 2 112.46(5)
C1 B C1 3 2 112.46(5)
C1 B C1 4 . 112.46(5)
C1 B C1 3 . 112.46(5)
C1 B C1 2 . 103.64(10)
C2 C1 C2 . 8 115.56(13)
C2 C1 B . . 121.96(6)
C2 C1 B 8 . 121.96(6)
C3 C2 C1 . . 122.50(10)
C3 C2 H2 . . 118.37(17)
C1 C2 H2 . . 119.11(17)
C4 C3 C2 . . 120.34(11)
C4 C3 H3 . . 120.28(19)
C2 C3 H3 . . 119.38(18)
C3 C4 C3 . 8 118.76(14)
C3 C4 H4 . . 120.62(7)
C3 C4 H4 8 . 120.62(7)

loop_
_geom_bond_atom_site_label_1
_geom_bond_atom_site_label_2
_geom_bond_site_symmetry_2
_geom_bond_distance
B C1 4 1.6406(14)
B C1 3 1.6406(14)
B C1 2 1.6406(14)
B C1 . 1.6407(14)
N H5 . .960(7)
C1 C2 . 1.4078(13)
C1 C2 8 1.4078(13)
C2 C3 . 1.3993(14)
C2 H2 . 1.095(3)
C3 C4 . 1.3922(13)
C3 H3 . 1.086(3)
C4 C3 8 1.3922(13)
C4 H4 . 1.089(4)

loop_
_geom_torsion_atom_site_label_1
_geom_torsion_atom_site_label_2
_geom_torsion_atom_site_label_3
_geom_torsion_atom_site_label_4
_geom_torsion_site_symmetry_1
_geom_torsion_site_symmetry_4
_geom_torsion
C1 B C1 C2 4 . 36.02(9)
C1 B C1 C2 3 . 152.58(14)
C1 B C1 C2 2 . -85.70(11)
C1 B C1 C2 4 8 -152.57(14)
C1 B C1 C2 3 8 -36.02(9)
C1 B C1 C2 2 8 85.70(11)
C2 C1 C2 C3 8 . -.4(2)
B C1 C2 C3 . . 171.48(10)
C1 C2 C3 C4 . . -.03(17)
C2 C3 C4 C3 . 8 .5(2)
